data_7206498
loop_
_publ_author_name
'Yuan, Ning'
'Sheng, Tianlu'
'Zhang, Jian'
'Tian, Chongbin'
'Hu, Shengmin'
'Huang, Xihe'
'Wang, Fei'
'Wu, Xintao'

_publ_section_title
;
 A disulfide ligand with axial chirality generated in situ for the
 construction of an unusual hxg topological coordination polymer
;
_journal_issue 19
_journal_name_full CrystEngComm
_journal_page_first 5951
_journal_paper_doi 10.1039/c1ce05154g
_journal_volume 13
_journal_year 2011
_chemical_formula_sum 'C36 H40 Mn2 N6 Na O22.5 S6'
_chemical_formula_weight 1241.97
_chemical_name_systematic
;
?
;
_space_group_IT_number 222
_symmetry_cell_setting cubic
_symmetry_space_group_name_Hall '-P 4a 2bc 3'
_symmetry_space_group_name_H-M 'P n -3 n :2'
_atom_sites_solution_hydrogens geom
_atom_sites_solution_primary direct
_atom_sites_solution_secondary difmap
_audit_creation_method SHELXL-97
_cell_angle_alpha 90.00
_cell_angle_beta 90.00
_cell_angle_gamma 90.00
_cell_formula_units_Z 8
_cell_length_a 21.9371(8)
_cell_length_b 21.9371(8)
_cell_length_c 21.9371(8)
_cell_measurement_reflns_used 20923
_cell_measurement_temperature 293(2)
_cell_measurement_theta_max 27.4797
_cell_measurement_theta_min 2.0753
_cell_volume 10556.9(7)
_computing_cell_refinement 'CrystalClear (Rigaku/MSC Inc., 2005)'
_computing_data_collection 'CrystalClear (Rigaku/MSC Inc., 2005)'
_computing_data_reduction 'CrystalClear (Rigaku/MSC Inc., 2005)'
_computing_structure_refinement 'SHELXL-97 (Sheldrick, 1997)'
_computing_structure_solution 'SHELXS-97 (Sheldrick, 1990)'
_diffrn_ambient_temperature 293(2)
_diffrn_detector_area_resol_mean 28.5714
_diffrn_measured_fraction_theta_full 0.994
_diffrn_measured_fraction_theta_max 0.994
_diffrn_measurement_device_type Saturn70
_diffrn_measurement_method CCD_Profile_fitting
_diffrn_radiation_monochromator graphite
_diffrn_radiation_source 'fine-focus sealed tube'
_diffrn_radiation_type MoK\a
_diffrn_radiation_wavelength 0.71073
_diffrn_reflns_av_R_equivalents 0.0349
_diffrn_reflns_av_sigmaI/netI 0.0096
_diffrn_reflns_limit_h_max 19
_diffrn_reflns_limit_h_min -28
_diffrn_reflns_limit_k_max 28
_diffrn_reflns_limit_k_min -27
_diffrn_reflns_limit_l_max 28
_diffrn_reflns_limit_l_min -28
_diffrn_reflns_number 75648
_diffrn_reflns_theta_full 27.47
_diffrn_reflns_theta_max 27.47
_diffrn_reflns_theta_min 2.27
_exptl_absorpt_coefficient_mu 0.806
_exptl_absorpt_correction_T_max 1.0000
_exptl_absorpt_correction_T_min 0.9143
_exptl_absorpt_correction_type multi-scan
_exptl_crystal_colour Yellow
_exptl_crystal_density_diffrn 1.563
_exptl_crystal_density_method 'not measured'
_exptl_crystal_description Prism
_exptl_crystal_F_000 5080
_exptl_crystal_size_max 0.3000
_exptl_crystal_size_mid 0.2600
_exptl_crystal_size_min 0.1200
_refine_diff_density_max 1.036
_refine_diff_density_min -1.026
_refine_diff_density_rms 0.129
_refine_ls_extinction_method none
_refine_ls_goodness_of_fit_ref 1.050
_refine_ls_hydrogen_treatment geom
_refine_ls_matrix_type full
_refine_ls_number_parameters 129
_refine_ls_number_reflns 2031
_refine_ls_number_restraints 0
_refine_ls_restrained_S_all 1.050
_refine_ls_R_factor_all 0.0790
_refine_ls_R_factor_gt 0.0760
_refine_ls_shift/su_max 0.001
_refine_ls_shift/su_mean 0.000
_refine_ls_structure_factor_coef Fsqd
_refine_ls_weighting_details 'calc w=1/[\s^2^(Fo^2^)+(0.1770P)^2^+16.6372P] where P=(Fo^2^+2Fc^2^)/3'
_refine_ls_weighting_scheme calc
_refine_ls_wR_factor_gt 0.2489
_refine_ls_wR_factor_ref 0.2551
_reflns_number_gt 1898
_reflns_number_total 2031
_reflns_threshold_expression >2sigma(I)
_cod_data_source_file c1ce05154g.txt
_cod_data_source_block a
_cod_depositor_comments
;
The following automatic conversions were performed:

'_exptl_absorpt_correction_type' value 'Multi-scan' changed to
'multi-scan' according to
/home/saulius/struct/CIF-dictionaries/cif_core.dic dictionary named
'cif_core.dic' version 2.4.1 from 2010-06-29.

Automatic conversion script
Id: cif_fix_values 1715 2011-07-08 13:25:40Z adriana 
;
_cod_original_sg_symbol_H-M Pn-3n
_cod_original_formula_sum 'C36 H40 Mn2 N6 Na O22.50 S6'
_cod_database_code 7206498

loop_
_symmetry_equiv_pos_as_xyz
'x, y, z'
'-x+1/2, -y+1/2, z'
'-x+1/2, y, -z+1/2'
'x, -y+1/2, -z+1/2'
'z, x, y'
'z, -x+1/2, -y+1/2'
'-z+1/2, -x+1/2, y'
'-z+1/2, x, -y+1/2'
'y, z, x'
'-y+1/2, z, -x+1/2'
'y, -z+1/2, -x+1/2'
'-y+1/2, -z+1/2, x'
'y, x, -z+1/2'
'-y+1/2, -x+1/2, -z+1/2'
'y, -x+1/2, z'
'-y+1/2, x, z'
'x, z, -y+1/2'
'-x+1/2, z, y'
'-x+1/2, -z+1/2, -y+1/2'
'x, -z+1/2, y'
'z, y, -x+1/2'
'z, -y+1/2, x'
'-z+1/2, y, x'
'-z+1/2, -y+1/2, -x+1/2'
'-x, -y, -z'
'x-1/2, y-1/2, -z'
'x-1/2, -y, z-1/2'
'-x, y-1/2, z-1/2'
'-z, -x, -y'
'-z, x-1/2, y-1/2'
'z-1/2, x-1/2, -y'
'z-1/2, -x, y-1/2'
'-y, -z, -x'
'y-1/2, -z, x-1/2'
'-y, z-1/2, x-1/2'
'y-1/2, z-1/2, -x'
'-y, -x, z-1/2'
'y-1/2, x-1/2, z-1/2'
'-y, x-1/2, -z'
'y-1/2, -x, -z'
'-x, -z, y-1/2'
'x-1/2, -z, -y'
'x-1/2, z-1/2, y-1/2'
'-x, z-1/2, -y'
'-z, -y, x-1/2'
'-z, y-1/2, -x'
'z-1/2, -y, -x'
'z-1/2, y-1/2, x-1/2'

loop_
_atom_site_label
_atom_site_type_symbol
_atom_site_fract_x
_atom_site_fract_y
_atom_site_fract_z
_atom_site_U_iso_or_equiv
_atom_site_adp_type
_atom_site_occupancy
_atom_site_symmetry_multiplicity
_atom_site_calc_flag
_atom_site_refinement_flags
_atom_site_disorder_assembly
_atom_site_disorder_group
Mn1 Mn 0.08065(3) 0.41935(3) 0.41935(3) 0.0479(4) Uani 1 3 d S . .
Na1 Na 0.0000 0.5000 0.5000 0.0380(7) Uani 1 6 d S . .
C1 C -0.04794(16) 0.37025(15) 0.60487(15) 0.0393(8) Uani 1 1 d . . .
H1B H -0.0493 0.4091 0.5879 0.047 Uiso 1 1 calc R . .
C2 C -0.00802(16) 0.32847(15) 0.58027(15) 0.0373(7) Uani 1 1 d . . .
C3 C -0.00676(17) 0.27033(16) 0.60553(17) 0.0414(8) Uani 1 1 d . . .
H3A H 0.0195 0.2409 0.5899 0.050 Uiso 1 1 calc R . .
C4 C -0.04512(16) 0.25616(16) 0.65450(16) 0.0390(7) Uani 1 1 d . . .
H4A H -0.0451 0.2175 0.6719 0.047 Uiso 1 1 calc R . .
C5 C -0.08265(15) 0.30125(16) 0.67601(15) 0.0370(7) Uani 1 1 d . . .
C6 C 0.03184(16) 0.34327(17) 0.52655(17) 0.0429(8) Uani 1 1 d . . .
N1 N -0.08517(14) 0.35786(14) 0.65226(14) 0.0407(7) Uani 1 1 d . . .
S1 S -0.13448(4) 0.29497(4) 0.73856(4) 0.0450(4) Uani 1 1 d . . .
O1 O 0.02784(13) 0.39569(11) 0.50278(11) 0.0436(6) Uani 1 1 d . . .
O2 O 0.0662(2) 0.30256(18) 0.5080(2) 0.0962(17) Uani 1 1 d . . .
O3 O 0.17198(16) 0.38314(18) 0.4400(2) 0.0772(11) Uani 1 1 d . . .
O4 O 0.1708(12) 0.3292(12) 0.3292(12) 0.066(9) Uani 0.15 3 d SP . .
O5 O 0.2500 0.2500 0.5342(6) 0.032(2) Uani 0.40 4 d SP A 1
O6 O 0.2151(4) 0.3467(5) 0.5473(4) 0.0359(19) Uani 0.30 1 d P B 2
O7 O 0.1977(4) 0.3250(4) 0.5535(4) 0.0299(19) Uani 0.30 1 d P C 3

loop_
_atom_site_aniso_label
_atom_site_aniso_U_11
_atom_site_aniso_U_22
_atom_site_aniso_U_33
_atom_site_aniso_U_23
_atom_site_aniso_U_13
_atom_site_aniso_U_12
Mn1 0.0479(4) 0.0479(4) 0.0479(4) -0.0055(2) 0.0055(2) 0.0055(2)
Na1 0.0380(7) 0.0380(7) 0.0380(7) -0.0002(7) 0.0002(7) 0.0002(7)
C1 0.0476(18) 0.0331(15) 0.0371(16) 0.0078(12) -0.0016(13) -0.0008(13)
C2 0.0380(16) 0.0367(16) 0.0372(16) 0.0059(12) -0.0061(12) -0.0011(12)
C3 0.0414(17) 0.0389(16) 0.0438(17) 0.0081(14) -0.0020(14) 0.0031(13)
C4 0.0424(17) 0.0358(15) 0.0388(16) 0.0081(12) -0.0040(13) 0.0012(13)
C5 0.0399(17) 0.0379(16) 0.0333(15) 0.0094(12) -0.0059(12) -0.0013(12)
C6 0.0371(16) 0.0452(18) 0.0463(18) 0.0094(14) 0.0022(14) 0.0041(14)
N1 0.0490(16) 0.0368(14) 0.0362(14) 0.0056(11) -0.0001(12) 0.0030(12)
S1 0.0472(6) 0.0456(5) 0.0421(6) 0.0130(3) 0.0040(3) 0.0050(4)
O1 0.0552(15) 0.0349(12) 0.0406(13) 0.0054(10) 0.0027(11) -0.0021(10)
O2 0.107(3) 0.080(3) 0.102(3) 0.046(2) 0.059(3) 0.052(2)
O3 0.0554(19) 0.066(2) 0.110(3) 0.003(2) 0.0075(19) 0.0114(16)
O4 0.066(9) 0.066(9) 0.066(9) 0.010(12) -0.010(12) -0.010(12)
O5 0.024(3) 0.024(3) 0.050(6) 0.000 0.000 0.000
O6 0.028(5) 0.044(6) 0.036(4) -0.011(4) 0.001(4) 0.008(4)
O7 0.023(4) 0.030(5) 0.036(4) -0.003(3) -0.002(3) -0.007(3)

loop_
_atom_type_symbol
_atom_type_description
_atom_type_scat_dispersion_real
_atom_type_scat_dispersion_imag
_atom_type_scat_source
C C 0.0033 0.0016 'International Tables Vol C Tables 4.2.6.8 and 6.1.1.4'
H H 0.0000 0.0000 'International Tables Vol C Tables 4.2.6.8 and 6.1.1.4'
N N 0.0061 0.0033 'International Tables Vol C Tables 4.2.6.8 and 6.1.1.4'
O O 0.0106 0.0060 'International Tables Vol C Tables 4.2.6.8 and 6.1.1.4'
Na Na 0.0362 0.0249 'International Tables Vol C Tables 4.2.6.8 and 6.1.1.4'
S S 0.1246 0.1234 'International Tables Vol C Tables 4.2.6.8 and 6.1.1.4'
Mn Mn 0.3368 0.7283 'International Tables Vol C Tables 4.2.6.8 and 6.1.1.4'

loop_
_geom_angle_atom_site_label_1
_geom_angle_atom_site_label_2
_geom_angle_atom_site_label_3
_geom_angle
_geom_angle_site_symmetry_1
_geom_angle_site_symmetry_3
O3 Mn1 O3 86.17(18) 7 .
O3 Mn1 O3 86.17(18) 7 10
O3 Mn1 O3 86.17(18) . 10
O3 Mn1 O1 169.44(13) 7 10
O3 Mn1 O1 88.70(13) . 10
O3 Mn1 O1 102.71(14) 10 10
O3 Mn1 O1 102.71(14) 7 7
O3 Mn1 O1 169.44(13) . 7
O3 Mn1 O1 88.70(13) 10 7
O1 Mn1 O1 83.42(10) 10 7
O3 Mn1 O1 88.70(13) 7 .
O3 Mn1 O1 102.71(14) . .
O3 Mn1 O1 169.44(13) 10 .
O1 Mn1 O1 83.42(10) 10 .
O1 Mn1 O1 83.42(10) 7 .
O3 Mn1 Na1 127.93(12) 7 .
O3 Mn1 Na1 127.93(12) . .
O3 Mn1 Na1 127.93(12) 10 .
O1 Mn1 Na1 50.20(7) 10 .
O1 Mn1 Na1 50.20(7) 7 .
O1 Mn1 Na1 50.20(7) . .
O1 Na1 O1 77.44(9) 10 .
O1 Na1 O1 102.56(9) 10 31_566
O1 Na1 O1 102.56(9) . 31_566
O1 Na1 O1 77.44(9) 10 7
O1 Na1 O1 77.44(9) . 7
O1 Na1 O1 180.0 31_566 7
O1 Na1 O1 102.56(9) 10 25_566
O1 Na1 O1 180.00(12) . 25_566
O1 Na1 O1 77.44(9) 31_566 25_566
O1 Na1 O1 102.56(9) 7 25_566
O1 Na1 O1 180.00(3) 10 34_566
O1 Na1 O1 102.56(9) . 34_566
O1 Na1 O1 77.44(9) 31_566 34_566
O1 Na1 O1 102.56(9) 7 34_566
O1 Na1 O1 77.44(9) 25_566 34_566
O1 Na1 Mn1 46.24(6) 10 .
O1 Na1 Mn1 46.24(6) . .
O1 Na1 Mn1 133.76(6) 31_566 .
O1 Na1 Mn1 46.24(6) 7 .
O1 Na1 Mn1 133.76(6) 25_566 .
O1 Na1 Mn1 133.76(6) 34_566 .
O1 Na1 Mn1 133.76(6) 10 25_566
O1 Na1 Mn1 133.76(6) . 25_566
O1 Na1 Mn1 46.24(6) 31_566 25_566
O1 Na1 Mn1 133.76(6) 7 25_566
O1 Na1 Mn1 46.24(6) 25_566 25_566
O1 Na1 Mn1 46.24(6) 34_566 25_566
Mn1 Na1 Mn1 180.0 . 25_566
N1 C1 C2 123.5(3) . .
N1 C1 H1B 118.2 . .
C2 C1 H1B 118.2 . .
C1 C2 C3 117.8(3) . .
C1 C2 C6 122.2(3) . .
C3 C2 C6 119.9(3) . .
C2 C3 C4 119.8(3) . .
C2 C3 H3A 120.1 . .
C4 C3 H3A 120.1 . .
C5 C4 C3 117.7(3) . .
C5 C4 H4A 121.1 . .
C3 C4 H4A 121.1 . .
N1 C5 C4 123.8(3) . .
N1 C5 S1 110.0(3) . .
C4 C5 S1 126.2(3) . .
O2 C6 O1 124.2(4) . .
O2 C6 C2 117.2(3) . .
O1 C6 C2 118.6(3) . .
C5 N1 C1 117.3(3) . .
C5 S1 S1 105.31(13) . 4_556
C6 O1 Mn1 120.9(2) . .
C6 O1 Na1 155.0(2) . .
Mn1 O1 Na1 83.56(8) . .

loop_
_geom_bond_atom_site_label_1
_geom_bond_atom_site_label_2
_geom_bond_distance
_geom_bond_site_symmetry_2
Mn1 O3 2.202(4) 7
Mn1 O3 2.202(4) .
Mn1 O3 2.202(4) 10
Mn1 O1 2.227(3) 10
Mn1 O1 2.227(3) 7
Mn1 O1 2.227(3) .
Mn1 Na1 3.0644(10) .
Na1 O1 2.369(2) 10
Na1 O1 2.369(2) .
Na1 O1 2.369(2) 31_566
Na1 O1 2.369(2) 7
Na1 O1 2.369(2) 25_566
Na1 O1 2.369(2) 34_566
Na1 Mn1 3.0644(10) 25_566
C1 N1 1.350(5) .
C1 C2 1.378(5) .
C1 H1B 0.9300 .
C2 C3 1.391(5) .
C2 C6 1.503(5) .
C3 C4 1.400(5) .
C3 H3A 0.9300 .
C4 C5 1.371(5) .
C4 H4A 0.9300 .
C5 N1 1.348(4) .
C5 S1 1.787(4) .
C6 O2 1.237(5) .
C6 O1 1.266(4) .
S1 S1 2.0358(18) 4_556
